data_4318165
loop_
_publ_author_name
'Jessica E. Balkwill'
'Sarah C. Cole'
'Martyn P. Coles'
'Peter B. Hitchcock'

_publ_section_title
;
 Bimetallic Zirconium Heterocycles Supported by Boron-Oxygen Ligands
;
_journal_name_full 'Inorganic Chemistry'
_journal_page_first 3548
_journal_page_last 3552
_journal_paper_doi 10.1021/ic0200848
_journal_volume 41
_journal_year 2002
_chemical_compound_source 'synthesis as described'
_chemical_formula_moiety 'C32 H30 B2 O4 Zr2'
_chemical_formula_structural 'C32 H30 B2 O4 Zr2'
_chemical_formula_sum 'C32 H30 B2 O4 Zr2'
_chemical_formula_weight 682.62
_chemical_name_common '[{Zr(PhBO2)(C5H5)2}2]'
_chemical_name_systematic
;
   ?
;
_space_group_IT_number 19
_symmetry_cell_setting orthorhombic
_symmetry_Int_Tables_number 19
_symmetry_space_group_name_Hall 'P 2ac 2ab'
_symmetry_space_group_name_H-M 'P 21 21 21'
_atom_sites_solution_hydrogens geom
_atom_sites_solution_primary direct
_atom_sites_solution_secondary difmap
_audit_conform_dict_location ftp://ftp.iucr.org/cifdics/cif_core_2.1beta5.dic
_audit_conform_dict_name cif_core.dic
_audit_conform_dict_version 2.1beta5
_audit_creation_date 2000-04-18T14:42:05-00:00
_audit_creation_method 'WinGX routine CIF_UPDATE'
_cell_angle_alpha 90
_cell_angle_beta 90
_cell_angle_gamma 90
_cell_formula_units_Z 4
_cell_length_a 8.2070(2)
_cell_length_b 17.2306(3)
_cell_length_c 20.8110(5)
_cell_measurement_reflns_used 18651
_cell_measurement_temperature 173(2)
_cell_measurement_theta_max 27.878
_cell_measurement_theta_min 3.705
_cell_measurement_wavelength 0.71073
_cell_volume 2942.92(11)
_computing_cell_refinement 'HKL Scalepack (Otwinowski & Minor 1997)'
_computing_data_reduction 'HKL Denzo and Scalepack (Otwinowski & Minor 1997)'
_computing_molecular_graphics 'Ortep-3 for Windows (Farrugia, 1997)'
_computing_publication_material 'WinGX publication routines (Farrugia, 1999)'
_computing_structure_refinement 'SHELXL-97 (Sheldrick, 1997)'
_computing_structure_solution 'SHELXS-97 (Sheldrick, 1997)'
_diffrn_ambient_temperature 173(2)
_diffrn_measured_fraction_theta_full 0.988
_diffrn_measured_fraction_theta_max 0.988
_diffrn_measurement_device KappaCCD
_diffrn_measurement_method CCD
_diffrn_radiation_monochromator graphite
_diffrn_radiation_probe x-ray
_diffrn_radiation_type MoK\a
_diffrn_radiation_wavelength 0.71073
_diffrn_reflns_av_R_equivalents 0.0339
_diffrn_reflns_av_sigmaI/netI 0.0415
_diffrn_reflns_limit_h_max 10
_diffrn_reflns_limit_h_min -10
_diffrn_reflns_limit_k_max 22
_diffrn_reflns_limit_k_min -17
_diffrn_reflns_limit_l_max 23
_diffrn_reflns_limit_l_min -27
_diffrn_reflns_number 17190
_diffrn_reflns_theta_full 27.87
_diffrn_reflns_theta_max 27.87
_diffrn_reflns_theta_min 3.85
_exptl_absorpt_coefficient_mu 0.743
_exptl_absorpt_correction_T_max 0.956
_exptl_absorpt_correction_T_min 0.875
_exptl_absorpt_correction_type multi-scan
_exptl_absorpt_process_details
;
          [c.f. r.h. blessing, acta cryst. (1995), a51, 33-38]
;
_exptl_crystal_colour colourless
_exptl_crystal_density_diffrn 1.541
_exptl_crystal_density_method 'not measured'
_exptl_crystal_description prism
_exptl_crystal_F_000 1376
_exptl_crystal_size_max 0.4
_exptl_crystal_size_mid 0.2
_exptl_crystal_size_min 0.1
_refine_diff_density_max 0.346
_refine_diff_density_min -0.521
_refine_diff_density_rms 0.064
_refine_ls_abs_structure_details 'Flack H D (1983), Acta Cryst. A39, 876-881'
_refine_ls_abs_structure_Flack 0.51(4)
_refine_ls_extinction_method none
_refine_ls_goodness_of_fit_ref 1.08
_refine_ls_hydrogen_treatment mixed
_refine_ls_matrix_type full
_refine_ls_number_parameters 361
_refine_ls_number_reflns 6740
_refine_ls_number_restraints 0
_refine_ls_restrained_S_all 1.08
_refine_ls_R_factor_all 0.0351
_refine_ls_R_factor_gt 0.0325
_refine_ls_shift/su_max 0.002
_refine_ls_shift/su_mean 0
_refine_ls_structure_factor_coef Fsqd
_refine_ls_weighting_details 'calc w=1/[\s^2^(Fo^2^)+(0.0379P)^2^+1.6354P] where P=(Fo^2^+2Fc^2^)/3'
_refine_ls_weighting_scheme calc
_refine_ls_wR_factor_gt 0.0849
_refine_ls_wR_factor_ref 0.0867
_reflns_number_gt 6420
_reflns_number_total 6740
_reflns_threshold_expression >2sigma(I)
_cod_data_source_file ic0200848_1.cif
_cod_data_source_block compound1
_cod_database_code 4318165

loop_
_symmetry_equiv_pos_as_xyz
'x, y, z'
'-x+1/2, -y, z+1/2'
'x+1/2, -y+1/2, -z'
'-x, y+1/2, -z+1/2'

loop_
_atom_site_label
_atom_site_type_symbol
_atom_site_fract_x
_atom_site_fract_y
_atom_site_fract_z
_atom_site_U_iso_or_equiv
_atom_site_adp_type
_atom_site_occupancy
_atom_site_symmetry_multiplicity
_atom_site_calc_flag
_atom_site_refinement_flags
_atom_site_disorder_assembly
_atom_site_disorder_group
Zr1 Zr 0.43435(3) 0.561009(17) 0.718680(13) 0.03199(8) Uani 1 1 d . . .
Zr2 Zr 0.53613(3) 0.428825(17) 0.525823(13) 0.03207(8) Uani 1 1 d . . .
B1 B 0.6536(4) 0.4202(2) 0.67182(18) 0.0383(8) Uani 1 1 d . A 1
B2 B 0.3045(4) 0.5690(2) 0.57353(17) 0.0356(7) Uani 1 1 d . B 1
O1 O 0.5367(3) 0.45824(14) 0.70404(12) 0.0468(6) Uani 1 1 d . A 1
O2 O 0.6638(3) 0.42146(16) 0.60632(11) 0.0497(6) Uani 1 1 d . A 1
O3 O 0.4130(3) 0.52508(15) 0.54096(13) 0.0525(6) Uani 1 1 d . B 1
O4 O 0.3086(3) 0.57363(19) 0.63822(11) 0.0520(6) Uani 1 1 d . B 1
C1 C 0.7860(4) 0.37171(18) 0.71027(16) 0.0350(6) Uani 1 1 d . A 1
C2 C 0.9089(5) 0.3310(2) 0.67842(17) 0.0450(8) Uani 1 1 d . A 1
H2 H 0.9122 0.3316 0.6328 0.054 Uiso 1 1 calc R A 1
C3 C 1.0256(5) 0.2900(2) 0.7117(2) 0.0551(9) Uani 1 1 d . A 1
H3 H 1.108 0.2627 0.689 0.066 Uiso 1 1 calc R A 1
C4 C 1.0234(5) 0.2883(2) 0.7776(2) 0.0555(10) Uani 1 1 d . A 1
H4 H 1.1038 0.2597 0.8003 0.067 Uiso 1 1 calc R A 1
C5 C 0.9057(5) 0.3278(2) 0.81049(19) 0.0527(10) Uani 1 1 d . A 1
H5 H 0.9045 0.3269 0.8561 0.063 Uiso 1 1 calc R A 1
C6 C 0.7876(5) 0.3694(2) 0.77712(18) 0.0449(8) Uani 1 1 d . A 1
H6 H 0.7063 0.3967 0.8004 0.054 Uiso 1 1 calc R A 1
C7 C 0.1719(3) 0.61638(17) 0.53561(15) 0.0325(6) Uani 1 1 d . B 1
C8 C 0.1654(4) 0.6153(2) 0.46850(17) 0.0416(7) Uani 1 1 d . B 1
H8 H 0.2415 0.5847 0.4452 0.05 Uiso 1 1 calc R B 1
C9 C 0.0486(6) 0.6583(2) 0.43517(19) 0.0551(9) Uani 1 1 d . B 1
H9 H 0.0452 0.6569 0.3896 0.066 Uiso 1 1 calc R B 1
C10 C -0.0613(5) 0.7027(2) 0.4686(2) 0.0578(10) Uani 1 1 d . B 1
H10 H -0.14 0.7325 0.446 0.069 Uiso 1 1 calc R B 1
C11 C -0.0585(5) 0.7044(2) 0.5352(2) 0.0570(10) Uani 1 1 d . B 1
H11 H -0.1355 0.7348 0.5582 0.068 Uiso 1 1 calc R B 1
C12 C 0.0569(4) 0.6615(2) 0.56806(18) 0.0444(8) Uani 1 1 d . B 1
H12 H 0.0581 0.6627 0.6137 0.053 Uiso 1 1 calc R B 1
C13 C 0.7121(6) 0.6076(3) 0.6798(3) 0.0679(13) Uani 1 1 d . A 1
H13 H 0.7709 0.5754 0.6509 0.081 Uiso 1 1 calc R A 1
C14 C 0.6046(7) 0.6646(3) 0.6625(3) 0.0779(16) Uani 1 1 d . A 1
H14 H 0.5761 0.6793 0.62 0.093 Uiso 1 1 calc R A 1
C15 C 0.5428(6) 0.6980(3) 0.7209(3) 0.0836(17) Uani 1 1 d . A 1
H15 H 0.4647 0.7384 0.7248 0.1 Uiso 1 1 calc R A 1
C16 C 0.6215(6) 0.6587(3) 0.7710(2) 0.0675(13) Uani 1 1 d . A 1
H16 H 0.6071 0.6685 0.8155 0.081 Uiso 1 1 calc R A 1
C17 C 0.7215(5) 0.6043(3) 0.7456(3) 0.0660(13) Uani 1 1 d . A 1
H17 H 0.7877 0.5694 0.7694 0.079 Uiso 1 1 calc R A 1
C18 C 0.2837(6) 0.4775(3) 0.8009(2) 0.0656(13) Uani 1 1 d . A 1
H18 H 0.3131 0.4244 0.8051 0.079 Uiso 1 1 calc R A 1
C19 C 0.1662(5) 0.5058(3) 0.7612(2) 0.0643(12) Uani 1 1 d . A 1
H19 H 0.101 0.4756 0.733 0.077 Uiso 1 1 calc R A 1
C20 C 0.1568(5) 0.5853(3) 0.7683(2) 0.0614(11) Uani 1 1 d . A 1
H20 H 0.0853 0.6194 0.7461 0.074 Uiso 1 1 calc R A 1
C21 C 0.2720(7) 0.6061(3) 0.8143(3) 0.0799(17) Uani 1 1 d . A 1
H21 H 0.2921 0.6572 0.8295 0.096 Uiso 1 1 calc R A 1
C22 C 0.3536(6) 0.5387(4) 0.8344(2) 0.0788(17) Uani 1 1 d . A 1
H22 H 0.4395 0.5356 0.8648 0.095 Uiso 1 1 calc R A 1
C23 C 0.7996(6) 0.4894(3) 0.4863(2) 0.0703(14) Uani 1 1 d . A 1
H23 H 0.8651 0.516 0.5168 0.084 Uiso 1 1 calc R A 1
C24 C 0.8095(6) 0.4131(3) 0.4715(3) 0.0730(14) Uani 1 1 d . A 1
H24 H 0.884 0.3773 0.4899 0.088 Uiso 1 1 calc R A 1
C25 C 0.6966(9) 0.3958(4) 0.4262(3) 0.097(2) Uani 1 1 d . A 1
H25 H 0.6791 0.3463 0.4073 0.116 Uiso 1 1 calc R A 1
C26 C 0.6106(6) 0.4635(5) 0.4122(2) 0.101(3) Uani 1 1 d . A 1
H26 H 0.5228 0.4684 0.3828 0.121 Uiso 1 1 calc R A 1
C27 C 0.6766(7) 0.5220(3) 0.4490(3) 0.0799(17) Uani 1 1 d . A 1
H27 H 0.6442 0.5749 0.449 0.096 Uiso 1 1 calc R A 1
C28 C 0.2825(12) 0.3653(5) 0.5693(4) 0.133(4) Uani 1 1 d . A 1
H28 H 0.2263 0.3914 0.6028 0.159 Uiso 1 1 calc R A 1
C29 C 0.4078(14) 0.3100(5) 0.5767(4) 0.149(5) Uani 1 1 d . A 1
H29 H 0.4512 0.2907 0.6159 0.179 Uiso 1 1 calc R A 1
C30 C 0.4545(8) 0.2895(3) 0.5146(4) 0.0865(17) Uani 1 1 d . A 1
H30 H 0.5395 0.2547 0.5031 0.104 Uiso 1 1 calc R A 1
C31 C 0.3594(7) 0.3270(3) 0.4753(3) 0.0784(15) Uani 1 1 d . A 1
H31 H 0.3609 0.322 0.4298 0.094 Uiso 1 1 calc R A 1
C32 C 0.2586(6) 0.3739(4) 0.5084(5) 0.109(3) Uani 1 1 d . A 1
H32 H 0.1813 0.4082 0.4898 0.13 Uiso 1 1 calc R A 1
M1 C 0.6406 0.6466 0.716 0 Uiso 0 1 d P A 2
M2 C 0.2464 0.5427 0.7959 0 Uiso 0 1 d P A 2
M3 C 0.7188 0.4568 0.449 0 Uiso 0 1 d P A 2
M4 C 0.3522 0.3332 0.5287 0 Uiso 0 1 d P A 2

loop_
_atom_site_aniso_label
_atom_site_aniso_U_11
_atom_site_aniso_U_22
_atom_site_aniso_U_33
_atom_site_aniso_U_23
_atom_site_aniso_U_13
_atom_site_aniso_U_12
Zr1 0.02617(12) 0.04044(15) 0.02937(14) -0.00053(12) -0.00089(10) 0.00217(12)
Zr2 0.02829(13) 0.03654(14) 0.03139(14) -0.00116(12) 0.00074(11) 0.00299(11)
B1 0.0335(16) 0.0407(19) 0.0407(19) 0.0010(16) -0.0044(14) 0.0040(15)
B2 0.0306(15) 0.0378(17) 0.0386(18) -0.0007(16) -0.0044(13) 0.0064(15)
O1 0.0401(12) 0.0472(12) 0.0531(14) 0.0045(10) 0.0045(11) 0.0121(11)
O2 0.0442(12) 0.0661(17) 0.0389(12) 0.0025(12) -0.0087(10) 0.0110(13)
O3 0.0504(14) 0.0553(14) 0.0518(15) 0.0008(12) -0.0008(13) 0.0225(12)
O4 0.0445(12) 0.0745(18) 0.0371(12) -0.0026(13) -0.0114(10) 0.0147(14)
C1 0.0315(14) 0.0348(15) 0.0385(17) 0.0013(13) -0.0037(13) 0.0015(12)
C2 0.0473(19) 0.0475(18) 0.0403(18) 0.0045(15) 0.0028(15) 0.0101(16)
C3 0.046(2) 0.055(2) 0.064(2) 0.0040(18) 0.0062(19) 0.0197(18)
C4 0.052(2) 0.0492(19) 0.065(2) 0.0170(19) -0.010(2) 0.0143(17)
C5 0.060(2) 0.055(2) 0.043(2) 0.0092(17) -0.0073(18) 0.0069(19)
C6 0.0462(18) 0.0462(18) 0.0424(19) 0.0055(16) 0.0048(16) 0.0089(15)
C7 0.0273(13) 0.0303(14) 0.0400(17) -0.0006(12) -0.0057(13) 0.0004(11)
C8 0.0421(17) 0.0411(16) 0.0415(18) 0.0011(15) -0.0044(15) 0.0044(14)
C9 0.063(2) 0.053(2) 0.049(2) 0.0132(17) -0.012(2) 0.005(2)
C10 0.048(2) 0.052(2) 0.074(3) 0.0197(19) -0.015(2) 0.0123(18)
C11 0.0423(19) 0.052(2) 0.077(3) 0.0032(19) 0.004(2) 0.0192(17)
C12 0.0381(17) 0.0457(17) 0.0494(19) -0.0048(15) 0.0024(16) 0.0062(16)
C13 0.054(3) 0.070(3) 0.079(3) -0.006(3) 0.025(2) -0.025(2)
C14 0.085(4) 0.082(3) 0.066(3) 0.033(3) -0.018(3) -0.040(3)
C15 0.057(3) 0.040(2) 0.153(6) 0.001(3) -0.001(4) -0.009(2)
C16 0.058(3) 0.084(3) 0.061(3) -0.016(3) -0.004(2) -0.027(2)
C17 0.0348(19) 0.079(3) 0.084(3) 0.012(3) -0.013(2) -0.018(2)
C18 0.065(3) 0.071(3) 0.061(3) 0.019(2) 0.028(2) 0.002(2)
C19 0.046(2) 0.094(3) 0.053(2) -0.004(2) 0.0185(19) -0.024(2)
C20 0.0394(19) 0.074(3) 0.071(3) 0.005(2) 0.020(2) 0.0092(19)
C21 0.086(4) 0.080(3) 0.073(3) -0.033(3) 0.050(3) -0.020(3)
C22 0.052(2) 0.150(5) 0.034(2) 0.010(3) 0.0109(19) -0.004(3)
C23 0.057(3) 0.097(4) 0.056(3) 0.002(3) 0.009(2) -0.035(3)
C24 0.047(2) 0.083(3) 0.089(4) 0.016(3) 0.029(3) 0.012(2)
C25 0.104(5) 0.094(4) 0.091(4) -0.045(4) 0.065(4) -0.036(4)
C26 0.056(3) 0.216(8) 0.031(2) 0.025(3) 0.001(2) -0.037(4)
C27 0.084(4) 0.073(3) 0.083(4) 0.030(3) 0.037(3) 0.003(3)
C28 0.149(8) 0.139(7) 0.111(6) -0.048(5) 0.090(6) -0.100(6)
C29 0.211(10) 0.129(6) 0.106(5) 0.086(5) -0.082(6) -0.132(7)
C30 0.076(3) 0.039(2) 0.144(6) 0.001(3) -0.007(4) -0.009(2)
C31 0.073(3) 0.089(4) 0.074(3) -0.014(3) -0.009(3) -0.039(3)
C32 0.031(2) 0.095(4) 0.199(9) -0.014(5) -0.003(4) -0.016(3)

loop_
_atom_type_symbol
_atom_type_description
_atom_type_scat_dispersion_real
_atom_type_scat_dispersion_imag
_atom_type_scat_source
C C 0.0033 0.0016 'International Tables Vol C Tables 4.2.6.8 and 6.1.1.4'
H H 0 0 'International Tables Vol C Tables 4.2.6.8 and 6.1.1.4'
B B 0.0013 0.0007 'International Tables Vol C Tables 4.2.6.8 and 6.1.1.4'
O O 0.0106 0.006 'International Tables Vol C Tables 4.2.6.8 and 6.1.1.4'
Zr Zr -2.9673 0.5597 'International Tables Vol C Tables 4.2.6.8 and 6.1.1.4'

loop_
_geom_angle_atom_site_label_1
_geom_angle_atom_site_label_2
_geom_angle_atom_site_label_3
_geom_angle
_geom_angle_site_symmetry_1
_geom_angle_site_symmetry_3
_geom_angle_publ_flag
O4 Zr1 O1 100.90(11) . . ?
O4 Zr1 M1 107.45(9) . . ?
O1 Zr1 M1 105.27(8) . . ?
O4 Zr1 M2 105.18(8) . . ?
O1 Zr1 M2 105.96(7) . . ?
M1 Zr1 M2 128.810(13) . . ?
O4 Zr1 C21 111.02(18) . . ?
O1 Zr1 C21 128.39(16) . . ?
M1 Zr1 C21 102.46(12) . . ?
M2 Zr1 C21 27.86(12) . . ?
O4 Zr1 C15 95.58(18) . . ?
O1 Zr1 C15 133.51(14) . . ?
M1 Zr1 C15 28.36(12) . . ?
M2 Zr1 C15 111.09(15) . . ?
C21 Zr1 C15 83.29(19) . . ?
O4 Zr1 C16 127.50(16) . . ?
O1 Zr1 C16 113.79(15) . . ?
M1 Zr1 C16 27.68(12) . . ?
M2 Zr1 C16 101.71(12) . . ?
C21 Zr1 C16 77.04(18) . . ?
C15 Zr1 C16 32.20(18) . . ?
O4 Zr1 C22 133.31(14) . . ?
O1 Zr1 C22 96.98(17) . . ?
M1 Zr1 C22 108.76(13) . . ?
M2 Zr1 C22 28.14(11) . . ?
C21 Zr1 C22 32.33(18) . . ?
C15 Zr1 C22 102.5(2) . . ?
C16 Zr1 C22 81.41(18) . . ?
O4 Zr1 C17 129.75(15) . . ?
O1 Zr1 C17 84.41(15) . . ?
M1 Zr1 C17 27.31(12) . . ?
M2 Zr1 C17 121.43(12) . . ?
C21 Zr1 C17 103.11(19) . . ?
C15 Zr1 C17 52.59(17) . . ?
C16 Zr1 C17 31.03(16) . . ?
C22 Zr1 C17 94.51(17) . . ?
O4 Zr1 C20 81.82(14) . . ?
O1 Zr1 C20 126.20(13) . . ?
M1 Zr1 C20 125.34(11) . . ?
M2 Zr1 C20 27.91(11) . . ?
C21 Zr1 C20 31.98(17) . . ?
C15 Zr1 C20 98.90(17) . . ?
C16 Zr1 C20 105.12(17) . . ?
C22 Zr1 C20 53.23(16) . . ?
C17 Zr1 C20 134.17(17) . . ?
O4 Zr1 C13 99.40(15) . . ?
O1 Zr1 C13 81.57(14) . . ?
M1 Zr1 C13 27.28(11) . . ?
M2 Zr1 C13 152.17(12) . . ?
C21 Zr1 C13 128.84(17) . . ?
C15 Zr1 C13 52.83(17) . . ?
C16 Zr1 C13 51.89(16) . . ?
C22 Zr1 C13 125.82(17) . . ?
C17 Zr1 C13 31.32(16) . . ?
C20 Zr1 C13 151.73(17) . . ?
O4 Zr1 C14 79.69(15) . . ?
O1 Zr1 C14 108.81(18) . . ?
M1 Zr1 C14 27.88(12) . . ?
M2 Zr1 C14 143.24(16) . . ?
C21 Zr1 C14 115.9(2) . . ?
C15 Zr1 C14 32.92(18) . . ?
C16 Zr1 C14 52.98(16) . . ?
C22 Zr1 C14 133.4(2) . . ?
C17 Zr1 C14 52.12(16) . . ?
C20 Zr1 C14 124.26(19) . . ?
C13 Zr1 C14 31.15(17) . . ?
O4 Zr1 C18 112.09(15) . . ?
O1 Zr1 C18 78.76(13) . . ?
M1 Zr1 C18 138.71(13) . . ?
M2 Zr1 C18 27.23(11) . . ?
C21 Zr1 C18 52.29(17) . . ?
C15 Zr1 C18 133.2(2) . . ?
C16 Zr1 C18 112.41(17) . . ?
C22 Zr1 C18 31.69(17) . . ?
C17 Zr1 C18 117.90(17) . . ?
C20 Zr1 C18 52.10(16) . . ?
C13 Zr1 C18 145.37(18) . . ?
C14 Zr1 C18 165.09(18) . . ?
O4 Zr1 C19 83.37(14) . . ?
O1 Zr1 C19 94.90(15) . . ?
M1 Zr1 C19 154.45(11) . . ?
M2 Zr1 C19 27.14(10) . . ?
C21 Zr1 C19 52.10(16) . . ?
C15 Zr1 C19 130.23(18) . . ?
C16 Zr1 C19 128.54(16) . . ?
C22 Zr1 C19 52.23(15) . . ?
C17 Zr1 C19 146.51(16) . . ?
C20 Zr1 C19 31.48(16) . . ?
C13 Zr1 C19 175.85(19) . . ?
C14 Zr1 C19 152.99(19) . . ?
C18 Zr1 C19 30.87(15) . . ?
O3 Zr2 O2 100.98(11) . . ?
O3 Zr2 M4 105.67(9) . . ?
O2 Zr2 M4 106.73(8) . . ?
O3 Zr2 M3 106.04(8) . . ?
O2 Zr2 M3 105.24(8) . . ?
M4 Zr2 M3 128.918(13) . . ?
O3 Zr2 C32 82.75(18) . . ?
O2 Zr2 C32 125.6(2) . . ?
M4 Zr2 C32 26.75(17) . . ?
M3 Zr2 C32 126.1(2) . . ?
O3 Zr2 C30 133.30(17) . . ?
O2 Zr2 C30 99.16(19) . . ?
M4 Zr2 C30 27.74(15) . . ?
M3 Zr2 C30 108.55(17) . . ?
C32 Zr2 C30 51.5(2) . . ?
O3 Zr2 C31 111.09(18) . . ?
O2 Zr2 C31 128.03(17) . . ?
M4 Zr2 C31 26.45(13) . . ?
M3 Zr2 C31 103.77(13) . . ?
C32 Zr2 C31 31.2(2) . . ?
C30 Zr2 C31 30.12(18) . . ?
O3 Zr2 C26 94.3(2) . . ?
O2 Zr2 C26 133.01(14) . . ?
M4 Zr2 C26 111.37(16) . . ?
M3 Zr2 C26 27.94(12) . . ?
C32 Zr2 C26 100.1(3) . . ?
C30 Zr2 C26 101.9(3) . . ?
C31 Zr2 C26 85.0(2) . . ?
O3 Zr2 C28 83.4(3) . . ?
O2 Zr2 C28 96.1(3) . . ?
M4 Zr2 C28 27.43(17) . . ?
M3 Zr2 C28 154.3(2) . . ?
C32 Zr2 C28 29.8(3) . . ?
C30 Zr2 C28 52.8(2) . . ?
C31 Zr2 C28 50.9(2) . . ?
C26 Zr2 C28 129.9(3) . . ?
O3 Zr2 C25 126.2(2) . . ?
O2 Zr2 C25 113.9(2) . . ?
M4 Zr2 C25 102.02(13) . . ?
M3 Zr2 C25 27.57(13) . . ?
C32 Zr2 C25 105.8(3) . . ?
C30 Zr2 C25 81.2(2) . . ?
C31 Zr2 C25 78.44(19) . . ?
C26 Zr2 C25 32.2(2) . . ?
C28 Zr2 C25 129.0(2) . . ?
O3 Zr2 C24 128.17(15) . . ?
O2 Zr2 C24 84.36(16) . . ?
M4 Zr2 C24 122.17(14) . . ?
M3 Zr2 C24 27.26(12) . . ?
C32 Zr2 C24 134.9(2) . . ?
C30 Zr2 C24 95.3(2) . . ?
C31 Zr2 C24 104.5(2) . . ?
C26 Zr2 C24 52.33(18) . . ?
C28 Zr2 C24 147.9(3) . . ?
C25 Zr2 C24 31.13(19) . . ?
O3 Zr2 C29 113.6(4) . . ?
O2 Zr2 C29 79.32(17) . . ?
M4 Zr2 C29 27.48(15) . . ?
M3 Zr2 C29 138.5(3) . . ?
C32 Zr2 C29 51.3(3) . . ?
C30 Zr2 C29 32.1(3) . . ?
C31 Zr2 C29 50.9(2) . . ?
C26 Zr2 C29 133.3(3) . . ?
C28 Zr2 C29 32.4(3) . . ?
C25 Zr2 C29 112.2(4) . . ?
C24 Zr2 C29 118.0(4) . . ?
O3 Zr2 C23 98.22(17) . . ?
O2 Zr2 C23 81.37(14) . . ?
M4 Zr2 C23 152.48(13) . . ?
M3 Zr2 C23 27.31(11) . . ?
C32 Zr2 C23 152.5(3) . . ?
C30 Zr2 C23 126.3(2) . . ?
C31 Zr2 C23 130.12(18) . . ?
C26 Zr2 C23 52.41(16) . . ?
C28 Zr2 C23 177.2(3) . . ?
C25 Zr2 C23 51.75(18) . . ?
C24 Zr2 C23 30.97(18) . . ?
C29 Zr2 C23 145.3(3) . . ?
O3 Zr2 C27 78.53(15) . . ?
O2 Zr2 C27 109.41(18) . . ?
M4 Zr2 C27 142.04(16) . . ?
M3 Zr2 C27 27.56(13) . . ?
C32 Zr2 C27 124.3(3) . . ?
C30 Zr2 C27 131.9(2) . . ?
C31 Zr2 C27 116.2(2) . . ?
C26 Zr2 C27 31.6(2) . . ?
C28 Zr2 C27 151.0(3) . . ?
C25 Zr2 C27 52.30(19) . . ?
C24 Zr2 C27 51.95(17) . . ?
C29 Zr2 C27 164.0(3) . . ?
C23 Zr2 C27 31.78(17) . . ?
O1 B1 O2 122.4(3) . . ?
O1 B1 C1 119.6(3) . . ?
O2 B1 C1 118.0(3) . . ?
O1 B1 Zr1 21.18(15) . . ?
O2 B1 Zr1 109.2(2) . . ?
C1 B1 Zr1 129.5(2) . . ?
O1 B1 Zr2 103.7(2) . . ?
O2 B1 Zr2 21.19(14) . . ?
C1 B1 Zr2 135.3(2) . . ?
Zr1 B1 Zr2 94.92(10) . . ?
O4 B2 O3 121.2(3) . . ?
O4 B2 C7 119.1(3) . . ?
O3 B2 C7 119.7(3) . . ?
O4 B2 Zr1 18.94(13) . . ?
O3 B2 Zr1 103.3(2) . . ?
C7 B2 Zr1 136.4(2) . . ?
O4 B2 Zr2 109.7(2) . . ?
O3 B2 Zr2 16.06(15) . . ?
C7 B2 Zr2 129.9(2) . . ?
Zr1 B2 Zr2 93.56(9) . . ?
B1 O1 Zr1 144.7(2) . . ?
B1 O2 Zr2 144.4(2) . . ?
B2 O3 Zr2 153.0(3) . . ?
B2 O4 Zr1 148.3(2) . . ?
C6 C1 C2 116.9(3) . . ?
C6 C1 B1 121.7(3) . . ?
C2 C1 B1 121.3(3) . . ?
C3 C2 C1 121.4(3) . . ?
C4 C3 C2 120.3(4) . . ?
C5 C4 C3 120.0(4) . . ?
C4 C5 C6 120.0(4) . . ?
C5 C6 C1 121.4(3) . . ?
C12 C7 C8 117.7(3) . . ?
C12 C7 B2 120.9(3) . . ?
C8 C7 B2 121.4(3) . . ?
C9 C8 C7 121.0(3) . . ?
C10 C9 C8 119.7(4) . . ?
C9 C10 C11 120.5(3) . . ?
C12 C11 C10 119.6(4) . . ?
C11 C12 C7 121.4(3) . . ?
C14 C13 C17 109.2(5) . . ?
C14 C13 Zr1 74.5(3) . . ?
C17 C13 Zr1 73.8(2) . . ?
C13 C14 C15 107.0(4) . . ?
C13 C14 Zr1 74.3(2) . . ?
C15 C14 Zr1 72.5(3) . . ?
C16 C15 C14 105.8(5) . . ?
C16 C15 Zr1 74.0(3) . . ?
C14 C15 Zr1 74.6(3) . . ?
C17 C16 C15 108.9(5) . . ?
C17 C16 Zr1 74.9(3) . . ?
C15 C16 Zr1 73.8(3) . . ?
C16 C17 C13 109.1(5) . . ?
C16 C17 Zr1 74.1(2) . . ?
C13 C17 Zr1 74.9(3) . . ?
C19 C18 C22 109.0(5) . . ?
C19 C18 Zr1 74.6(2) . . ?
C22 C18 Zr1 73.0(3) . . ?
C18 C19 C20 109.3(5) . . ?
C18 C19 Zr1 74.5(3) . . ?
C20 C19 Zr1 73.5(2) . . ?
C19 C20 C21 106.9(5) . . ?
C19 C20 Zr1 75.0(2) . . ?
C21 C20 Zr1 73.3(2) . . ?
C20 C21 C22 108.4(4) . . ?
C20 C21 Zr1 74.7(2) . . ?
C22 C21 Zr1 74.2(2) . . ?
C18 C22 C21 106.4(4) . . ?
C18 C22 Zr1 75.3(2) . . ?
C21 C22 Zr1 73.5(2) . . ?
C24 C23 C27 108.1(5) . . ?
C24 C23 Zr2 74.1(3) . . ?
C27 C23 Zr2 74.3(2) . . ?
C23 C24 C25 109.3(5) . . ?
C23 C24 Zr2 74.9(3) . . ?
C25 C24 Zr2 74.2(3) . . ?
C24 C25 C26 107.9(5) . . ?
C24 C25 Zr2 74.7(3) . . ?
C26 C25 Zr2 73.7(3) . . ?
C27 C26 C25 107.3(5) . . ?
C27 C26 Zr2 75.3(3) . . ?
C25 C26 Zr2 74.2(3) . . ?
C26 C27 C23 107.4(5) . . ?
C26 C27 Zr2 73.1(3) . . ?
C23 C27 Zr2 73.9(2) . . ?
C32 C28 C29 107.3(7) . . ?
C32 C28 Zr2 73.9(3) . . ?
C29 C28 Zr2 74.4(4) . . ?
C30 C29 C28 105.7(6) . . ?
C30 C29 Zr2 72.7(3) . . ?
C28 C29 Zr2 73.2(3) . . ?
C31 C30 C29 107.0(7) . . ?
C31 C30 Zr2 75.1(3) . . ?
C29 C30 Zr2 75.2(3) . . ?
C30 C31 C32 110.2(6) . . ?
C30 C31 Zr2 74.8(3) . . ?
C32 C31 Zr2 73.8(3) . . ?
C28 C32 C31 109.9(8) . . ?
C28 C32 Zr2 76.2(4) . . ?
C31 C32 Zr2 75.0(3) . . ?

loop_
_geom_bond_atom_site_label_1
_geom_bond_atom_site_label_2
_geom_bond_distance
_geom_bond_site_symmetry_2
_geom_bond_publ_flag
Zr1 O4 1.979(2) . ?
Zr1 O1 1.984(2) . ?
Zr1 M1 2.2461(3) . ?
Zr1 M2 2.2491(3) . ?
Zr1 C21 2.518(4) . ?
Zr1 C15 2.522(4) . ?
Zr1 C16 2.525(4) . ?
Zr1 C22 2.527(4) . ?
Zr1 C17 2.535(4) . ?
Zr1 C20 2.536(4) . ?
Zr1 C13 2.548(4) . ?
Zr1 C14 2.550(4) . ?
Zr1 C18 2.555(4) . ?
Zr1 C19 2.555(4) . ?
Zr2 O3 1.968(2) . ?
Zr2 O2 1.980(2) . ?
Zr2 M4 2.2350(3) . ?
Zr2 M3 2.2440(3) . ?
Zr2 C32 2.493(5) . ?
Zr2 C30 2.504(4) . ?
Zr2 C31 2.507(4) . ?
Zr2 C26 2.514(4) . ?
Zr2 C28 2.520(6) . ?
Zr2 C25 2.521(5) . ?
Zr2 C24 2.527(4) . ?
Zr2 C29 2.535(5) . ?
Zr2 C23 2.538(4) . ?
Zr2 C27 2.542(5) . ?
B1 O1 1.341(4) . ?
B1 O2 1.366(4) . ?
B1 C1 1.587(5) . ?
B2 O4 1.349(4) . ?
B2 O3 1.351(4) . ?
B2 C7 1.573(4) . ?
C1 C6 1.392(5) . ?
C1 C2 1.396(5) . ?
C2 C3 1.378(5) . ?
C3 C4 1.371(6) . ?
C4 C5 1.366(6) . ?
C5 C6 1.391(5) . ?
C7 C12 1.396(4) . ?
C7 C8 1.398(5) . ?
C8 C9 1.397(5) . ?
C9 C10 1.372(6) . ?
C10 C11 1.386(6) . ?
C11 C12 1.383(5) . ?
C13 C14 1.369(7) . ?
C13 C17 1.372(7) . ?
C14 C15 1.438(8) . ?
C15 C16 1.400(8) . ?
C16 C17 1.353(7) . ?
C18 C19 1.360(7) . ?
C18 C22 1.387(7) . ?
C19 C20 1.381(7) . ?
C20 C21 1.392(7) . ?
C21 C22 1.404(8) . ?
C23 C24 1.352(8) . ?
C23 C27 1.391(7) . ?
C24 C25 1.355(8) . ?
C25 C26 1.394(9) . ?
C26 C27 1.376(8) . ?
C28 C32 1.290(11) . ?
C28 C29 1.410(12) . ?
C29 C30 1.394(12) . ?
C30 C31 1.302(8) . ?
C31 C32 1.347(9) . ?
